data_2205652
loop_
_publ_author_name
'Gareth O. Lloyd'
'Martin W. Bredenkamp'

_publ_section_title
;
 (<i>S</i>)-4-(4-Hydroxyphenyl)-2,2,4-trimethylchroman
;
_journal_issue 5
_journal_name_full 'Acta Crystallographica Section E'
_journal_page_first o1512
_journal_page_last o1514
_journal_paper_doi 10.1107/S1600536805012651
_journal_volume 61
_journal_year 2005
_chemical_formula_iupac 'C18 H20 O2'
_chemical_formula_moiety 'C18 H20 O2'
_chemical_formula_sum 'C18 H20 O2'
_chemical_formula_weight 268.34
_chemical_name_common
;
S-Dianin's compound
;
_chemical_name_systematic
;
(S)-4-(4-Hydroxyphenyl)-2,2,4-trimethylchroman
;
_space_group_IT_number 19
_symmetry_cell_setting orthorhombic
_symmetry_space_group_name_Hall 'P 2ac 2ab'
_symmetry_space_group_name_H-M 'P 21 21 21'
_atom_sites_solution_hydrogens geom
_atom_sites_solution_primary direct
_atom_sites_solution_secondary difmap
_cell_angle_alpha 90.00
_cell_angle_beta 90.00
_cell_angle_gamma 90.00
_cell_formula_units_Z 4
_cell_length_a 10.0290(10)
_cell_length_b 10.4760(10)
_cell_length_c 13.2088(13)
_cell_measurement_reflns_used 8768
_cell_measurement_temperature 100(2)
_cell_measurement_theta_max 28.21
_cell_measurement_theta_min 2.48
_cell_volume 1387.8(2)
_computing_cell_refinement 'SAINT (Bruker, 2002)'
_computing_data_collection 'SMART (Bruker, 2001)'
_computing_data_reduction SAINT
_computing_molecular_graphics 'X-SEED (Atwood & Barbour, 2003; Barbour, 2001)'
_computing_publication_material X-SEED
_computing_structure_refinement 'SHELXL97 (Sheldrick, 1997)'
_computing_structure_solution 'SHELXS97 (Sheldrick, 1997)'
_diffrn_ambient_temperature 100(2)
_diffrn_measured_fraction_theta_full 0.999
_diffrn_measured_fraction_theta_max 0.963
_diffrn_measurement_device_type 'Bruker APEX CCD area-detector'
_diffrn_measurement_method \w
_diffrn_radiation_monochromator graphite
_diffrn_radiation_source 'fine-focus sealed tube'
_diffrn_radiation_type MoK\a
_diffrn_radiation_wavelength 0.71073
_diffrn_reflns_av_R_equivalents 0.0264
_diffrn_reflns_av_sigmaI/netI 0.0220
_diffrn_reflns_limit_h_max 12
_diffrn_reflns_limit_h_min -13
_diffrn_reflns_limit_k_max 13
_diffrn_reflns_limit_k_min -13
_diffrn_reflns_limit_l_max 9
_diffrn_reflns_limit_l_min -16
_diffrn_reflns_number 8768
_diffrn_reflns_theta_full 25.00
_diffrn_reflns_theta_max 28.21
_diffrn_reflns_theta_min 2.48
_exptl_absorpt_coefficient_mu 0.082
_exptl_absorpt_correction_T_max 0.9959
_exptl_absorpt_correction_T_min 0.9798
_exptl_absorpt_correction_type multi-scan
_exptl_absorpt_process_details '(SADABS; Sheldrick, 1997)'
_exptl_crystal_colour colourless
_exptl_crystal_density_diffrn 1.284
_exptl_crystal_density_method 'not measured'
_exptl_crystal_description plate
_exptl_crystal_F_000 576
_exptl_crystal_size_max 0.20
_exptl_crystal_size_mid 0.15
_exptl_crystal_size_min 0.05
_refine_diff_density_max 0.296
_refine_diff_density_min -0.208
_refine_ls_extinction_method none
_refine_ls_goodness_of_fit_ref 1.058
_refine_ls_hydrogen_treatment mixed
_refine_ls_matrix_type full
_refine_ls_number_parameters 185
_refine_ls_number_reflns 1885
_refine_ls_number_restraints 0
_refine_ls_restrained_S_all 1.058
_refine_ls_R_factor_all 0.0414
_refine_ls_R_factor_gt 0.0384
_refine_ls_shift/su_max 0.010
_refine_ls_shift/su_mean 0.002
_refine_ls_structure_factor_coef Fsqd
_refine_ls_weighting_details 'calc w = 1/[\s^2^(Fo^2^)+(0.0609P)^2^+0.2927P] where P = (Fo^2^+2Fc^2^)/3'
_refine_ls_weighting_scheme calc
_refine_ls_wR_factor_gt 0.0975
_refine_ls_wR_factor_ref 0.0997
_reflns_number_gt 1758
_reflns_number_total 1885
_reflns_threshold_expression I>2\s(I)
_cod_data_source_file bt6647.cif
_cod_data_source_block I
_cod_database_code 2205652
_cod_database_fobs_code 2205652

loop_
_symmetry_equiv_pos_as_xyz
'x, y, z'
'-x+1/2, -y, z+1/2'
'x+1/2, -y+1/2, -z'
'-x, y+1/2, -z+1/2'

loop_
_atom_site_label
_atom_site_fract_x
_atom_site_fract_y
_atom_site_fract_z
_atom_site_U_iso_or_equiv
_atom_site_adp_type
_atom_site_calc_flag
_atom_site_refinement_flags
_atom_site_occupancy
_atom_site_type_symbol
O20 0.87411(14) 0.63133(14) 0.46250(11) 0.0261(3) Uani d . 1 O
O1 0.11304(13) 0.54799(12) 0.34769(9) 0.0175(3) Uani d . 1 O
C12 0.64091(19) 0.49567(17) 0.27586(15) 0.0196(4) Uani d . 1 C
H12 0.6432 0.4537 0.2121 0.024 Uiso calc R 1 H
C6 0.17562(18) 0.43606(17) 0.37591(13) 0.0159(4) Uani d . 1 C
C11 0.51876(17) 0.51940(17) 0.32104(14) 0.0153(4) Uani d . 1 C
C14 0.75929(19) 0.59311(18) 0.41446(15) 0.0197(4) Uani d . 1 C
C15 0.63806(19) 0.61672(18) 0.46187(14) 0.0208(4) Uani d . 1 C
H15 0.6362 0.6579 0.5259 0.025 Uiso calc R 1 H
C13 0.76061(19) 0.53172(18) 0.32140(16) 0.0215(4) Uani d . 1 C
H13 0.8430 0.5143 0.2887 0.026 Uiso calc R 1 H
C16 0.52000(18) 0.58029(18) 0.41580(14) 0.0181(4) Uani d . 1 C
H16 0.4378 0.5969 0.4491 0.022 Uiso calc R 1 H
C18 0.09463(19) 0.73480(18) 0.24874(15) 0.0215(4) Uani d . 1 C
H18B -0.0028 0.7275 0.2499 0.032 Uiso calc R 1 H
H18C 0.1223 0.7793 0.1870 0.032 Uiso calc R 1 H
H18A 0.1246 0.7831 0.3081 0.032 Uiso calc R 1 H
C17 0.09960(18) 0.52296(18) 0.16365(14) 0.0197(4) Uani d . 1 C
H17C 0.1381 0.4370 0.1659 0.030 Uiso calc R 1 H
H17A 0.1221 0.5635 0.0990 0.030 Uiso calc R 1 H
H17B 0.0025 0.5174 0.1703 0.030 Uiso calc R 1 H
C7 0.10534(18) 0.35794(18) 0.44251(13) 0.0181(4) Uani d . 1 C
H7 0.0210 0.3846 0.4676 0.022 Uiso calc R 1 H
C5 0.30253(17) 0.40158(17) 0.34128(14) 0.0155(4) Uani d . 1 C
C8 0.15761(19) 0.24184(18) 0.47228(14) 0.0202(4) Uani d . 1 C
H8 0.1093 0.1887 0.5176 0.024 Uiso calc R 1 H
C4 0.38418(17) 0.48675(17) 0.27043(13) 0.0156(4) Uani d . 1 C
C10 0.35171(19) 0.28291(17) 0.37187(15) 0.0198(4) Uani d . 1 C
H10 0.4366 0.2561 0.3480 0.024 Uiso calc R 1 H
C3 0.30822(17) 0.61320(17) 0.25239(14) 0.0167(4) Uani d . 1 C
H3A 0.3337 0.6743 0.3062 0.020 Uiso calc R 1 H
H3B 0.3380 0.6496 0.1870 0.020 Uiso calc R 1 H
C2 0.15608(17) 0.60264(17) 0.25063(13) 0.0168(4) Uani d . 1 C
C9 0.28106(19) 0.20312(18) 0.43576(15) 0.0213(4) Uani d . 1 C
H9 0.3167 0.1225 0.4545 0.026 Uiso calc R 1 H
C19 0.40745(19) 0.41555(19) 0.16985(14) 0.0209(4) Uani d . 1 C
H19A 0.4596 0.4696 0.1240 0.031 Uiso calc R 1 H
H19B 0.3213 0.3956 0.1386 0.031 Uiso calc R 1 H
H19C 0.4562 0.3362 0.1830 0.031 Uiso calc R 1 H
H20 0.947(3) 0.612(3) 0.422(2) 0.055(9) Uiso d . 1 H

loop_
_atom_site_aniso_label
_atom_site_aniso_U_11
_atom_site_aniso_U_22
_atom_site_aniso_U_33
_atom_site_aniso_U_12
_atom_site_aniso_U_13
_atom_site_aniso_U_23
O20 0.0166(6) 0.0315(8) 0.0302(8) -0.0008(6) -0.0048(6) -0.0015(7)
O1 0.0165(6) 0.0180(6) 0.0179(6) 0.0038(5) 0.0025(5) 0.0028(5)
C12 0.0188(9) 0.0175(8) 0.0226(9) 0.0007(7) 0.0029(8) -0.0016(7)
C6 0.0157(8) 0.0162(8) 0.0159(8) -0.0013(7) -0.0034(7) -0.0004(7)
C11 0.0152(8) 0.0139(8) 0.0167(9) -0.0003(7) 0.0002(7) 0.0027(7)
C14 0.0167(8) 0.0168(8) 0.0256(10) -0.0009(7) -0.0029(7) 0.0049(8)
C15 0.0213(9) 0.0222(9) 0.0188(9) -0.0003(8) -0.0015(7) 0.0012(8)
C13 0.0154(8) 0.0206(9) 0.0284(10) 0.0011(7) 0.0046(8) -0.0012(8)
C16 0.0148(8) 0.0215(9) 0.0181(9) 0.0012(7) 0.0029(7) 0.0021(7)
C18 0.0217(9) 0.0183(9) 0.0244(10) 0.0025(7) -0.0059(8) 0.0025(8)
C17 0.0183(8) 0.0212(9) 0.0196(9) -0.0021(7) -0.0030(8) -0.0011(7)
C7 0.0150(8) 0.0235(9) 0.0159(8) -0.0018(7) -0.0008(7) -0.0021(7)
C5 0.0148(8) 0.0165(8) 0.0152(8) -0.0014(7) -0.0015(7) -0.0001(7)
C8 0.0214(9) 0.0209(9) 0.0182(9) -0.0074(8) -0.0007(8) 0.0020(8)
C4 0.0146(8) 0.0158(8) 0.0165(8) 0.0004(7) 0.0015(7) 0.0010(7)
C10 0.0158(8) 0.0186(8) 0.0248(10) 0.0013(7) -0.0001(8) -0.0007(7)
C3 0.0162(8) 0.0161(8) 0.0177(8) -0.0001(7) -0.0010(7) 0.0019(7)
C2 0.0164(8) 0.0185(8) 0.0154(8) -0.0001(7) -0.0005(7) 0.0028(7)
C9 0.0219(9) 0.0170(8) 0.0250(10) -0.0011(7) -0.0052(8) 0.0043(8)
C19 0.0198(9) 0.0246(9) 0.0184(9) 0.0008(8) 0.0022(8) -0.0033(7)

loop_
_atom_type_symbol
_atom_type_description
_atom_type_scat_dispersion_real
_atom_type_scat_dispersion_imag
_atom_type_scat_source
C C 0.0033 0.0000 'International Tables Vol C Tables 4.2.6.8 and 6.1.1.4'
H H 0.0000 0.0000 'International Tables Vol C Tables 4.2.6.8 and 6.1.1.4'
O O 0.0106 0.0000 'International Tables Vol C Tables 4.2.6.8 and 6.1.1.4'

loop_
_geom_angle_atom_site_label_1
_geom_angle_atom_site_label_2
_geom_angle_atom_site_label_3
_geom_angle
C14 O20 H20 109.2(19)
C6 O1 C2 115.65(14)
C11 C12 C13 121.79(17)
C11 C12 H12 119.1
C13 C12 H12 119.1
O1 C6 C7 116.05(16)
O1 C6 C5 122.96(16)
C7 C6 C5 120.99(17)
C12 C11 C16 117.23(16)
C12 C11 C4 123.14(16)
C16 C11 C4 119.60(16)
O20 C14 C13 122.42(17)
O20 C14 C15 118.23(17)
C13 C14 C15 119.35(17)
C16 C15 C14 120.06(17)
C16 C15 H15 120.0
C14 C15 H15 120.0
C14 C13 C12 119.96(18)
C14 C13 H13 120.0
C12 C13 H13 120.0
C15 C16 C11 121.61(17)
C15 C16 H16 119.2
C11 C16 H16 119.2
C2 C18 H18B 109.5
C2 C18 H18C 109.5
H18B C18 H18C 109.5
C2 C18 H18A 109.5
H18B C18 H18A 109.5
H18C C18 H18A 109.5
C2 C17 H17C 109.5
C2 C17 H17A 109.5
H17C C17 H17A 109.5
C2 C17 H17B 109.5
H17C C17 H17B 109.5
H17A C17 H17B 109.5
C8 C7 C6 120.32(17)
C8 C7 H7 119.8
C6 C7 H7 119.8
C10 C5 C6 117.13(17)
C10 C5 C4 120.44(16)
C6 C5 C4 122.40(16)
C7 C8 C9 119.77(18)
C7 C8 H8 120.1
C9 C8 H8 120.1
C5 C4 C19 109.02(15)
C5 C4 C11 109.39(14)
C19 C4 C11 110.36(15)
C5 C4 C3 109.27(14)
C19 C4 C3 110.88(15)
C11 C4 C3 107.91(14)
C9 C10 C5 122.23(18)
C9 C10 H10 118.9
C5 C10 H10 118.9
C2 C3 C4 115.57(15)
C2 C3 H3A 108.4
C4 C3 H3A 108.4
C2 C3 H3B 108.4
C4 C3 H3B 108.4
H3A C3 H3B 107.4
O1 C2 C18 104.53(14)
O1 C2 C17 109.53(14)
C18 C2 C17 109.61(15)
O1 C2 C3 107.94(14)
C18 C2 C3 109.85(15)
C17 C2 C3 114.86(16)
C10 C9 C8 119.47(18)
C10 C9 H9 120.3
C8 C9 H9 120.3
C4 C19 H19A 109.5
C4 C19 H19B 109.5
H19A C19 H19B 109.5
C4 C19 H19C 109.5
H19A C19 H19C 109.5
H19B C19 H19C 109.5

loop_
_geom_bond_atom_site_label_1
_geom_bond_atom_site_label_2
_geom_bond_distance
O20 C14 1.374(2)
O20 H20 0.93(3)
O1 C6 1.381(2)
O1 C2 1.469(2)
C12 C11 1.385(2)
C12 C13 1.395(3)
C12 H12 0.9500
C6 C7 1.393(2)
C6 C5 1.400(3)
C11 C16 1.405(3)
C11 C4 1.545(2)
C14 C13 1.387(3)
C14 C15 1.390(3)
C15 C16 1.385(3)
C15 H15 0.9500
C13 H13 0.9500
C16 H16 0.9500
C18 C2 1.516(2)
C18 H18B 0.9800
C18 H18C 0.9800
C18 H18A 0.9800
C17 C2 1.529(2)
C17 H17C 0.9800
C17 H17A 0.9800
C17 H17B 0.9800
C7 C8 1.382(3)
C7 H7 0.9500
C5 C10 1.397(2)
C5 C4 1.531(2)
C8 C9 1.389(3)
C8 H8 0.9500
C4 C19 1.541(2)
C4 C3 1.547(2)
C10 C9 1.383(3)
C10 H10 0.9500
C3 C2 1.530(2)
C3 H3A 0.9900
C3 H3B 0.9900
C9 H9 0.9500
C19 H19A 0.9800
C19 H19B 0.9800
C19 H19C 0.9800

loop_
_geom_hbond_atom_site_label_D
_geom_hbond_atom_site_label_H
_geom_hbond_atom_site_label_A
_geom_hbond_site_symmetry_A
_geom_hbond_distance_DH
_geom_hbond_distance_HA
_geom_hbond_distance_DA
_geom_hbond_angle_DHA
O20 H20 O1 1_655 0.93(3) 2.05(3) 2.9671(19) 171.65(??)

loop_
_geom_torsion_atom_site_label_1
_geom_torsion_atom_site_label_2
_geom_torsion_atom_site_label_3
_geom_torsion_atom_site_label_4
_geom_torsion
C2 O1 C6 C7 -155.81(15)
C2 O1 C6 C5 24.7(2)
C13 C12 C11 C16 -0.7(3)
C13 C12 C11 C4 176.92(18)
O20 C14 C15 C16 179.68(18)
C13 C14 C15 C16 -0.7(3)
O20 C14 C13 C12 -179.65(17)
C15 C14 C13 C12 0.7(3)
C11 C12 C13 C14 0.0(3)
C14 C15 C16 C11 -0.1(3)
C12 C11 C16 C15 0.8(3)
C4 C11 C16 C15 -176.96(17)
O1 C6 C7 C8 177.68(15)
C5 C6 C7 C8 -2.8(3)
O1 C6 C5 C10 -177.04(16)
C7 C6 C5 C10 3.5(2)
O1 C6 C5 C4 1.2(3)
C7 C6 C5 C4 -178.27(16)
C6 C7 C8 C9 0.2(3)
C10 C5 C4 C19 60.6(2)
C6 C5 C4 C19 -117.58(18)
C10 C5 C4 C11 -60.1(2)
C6 C5 C4 C11 121.66(18)
C10 C5 C4 C3 -178.07(16)
C6 C5 C4 C3 3.7(2)
C12 C11 C4 C5 124.78(18)
C16 C11 C4 C5 -57.6(2)
C12 C11 C4 C19 4.8(2)
C16 C11 C4 C19 -177.56(15)
C12 C11 C4 C3 -116.45(19)
C16 C11 C4 C3 61.2(2)
C6 C5 C10 C9 -1.7(3)
C4 C5 C10 C9 -179.98(17)
C5 C4 C3 C2 -33.7(2)
C19 C4 C3 C2 86.54(19)
C11 C4 C3 C2 -152.50(15)
C6 O1 C2 C18 -168.82(14)
C6 O1 C2 C17 73.80(18)
C6 O1 C2 C3 -51.90(19)
C4 C3 C2 O1 57.9(2)
C4 C3 C2 C18 171.28(15)
C4 C3 C2 C17 -64.6(2)
C5 C10 C9 C8 -0.8(3)
C7 C8 C9 C10 1.6(3)

loop_
_cod_related_entry_id
_cod_related_entry_database
_cod_related_entry_code
1 ChemSpider 722736
